data_7237589
loop_
_publ_author_name
'Ono, Toshikazu'
'Hisaeda, Yoshio'

_publ_section_title
;
 Flexible-color tuning and white-light emission in three-, four-, and
 five-component host/guest co-crystals by charge-transfer emissions as
 well as effective energy transfers
;
_journal_issue 10
_journal_name_full 'Journal of Materials Chemistry C'
_journal_page_first 2829
_journal_paper_doi 10.1039/C8TC06165C
_journal_volume 7
_journal_year 2019
_chemical_formula_moiety 'C60 H12 B2 F30 N4 O4, C7 H5 F3'
_chemical_formula_sum 'C67 H17 B2 F33 N4 O4'
_chemical_formula_weight 1590.47
_space_group_crystal_system triclinic
_space_group_IT_number 2
_space_group_name_Hall '-P 1'
_space_group_name_H-M_alt 'P -1'
_atom_sites_solution_hydrogens geom
_atom_sites_solution_primary direct
_atom_sites_solution_secondary difmap
_audit_update_record
;
2016-04-11 deposited with the CCDC.
2019-01-09 downloaded from the CCDC.
;
_cell_angle_alpha 85.810(2)
_cell_angle_beta 84.834(2)
_cell_angle_gamma 88.496(2)
_cell_formula_units_Z 2
_cell_length_a 13.4427(13)
_cell_length_b 14.1320(14)
_cell_length_c 15.7877(15)
_cell_measurement_reflns_used 4264
_cell_measurement_temperature 100
_cell_measurement_theta_max 22.99
_cell_measurement_theta_min 2.47
_cell_volume 2978.5(5)
_computing_cell_refinement 'SAINT V7.68A (Bruker AXS, 2009)'
_computing_data_reduction 'SAINT V7.68A (Bruker AXS, 2009)'
_computing_structure_refinement 'SHELXL-2013 (Sheldrick, 2013)'
_computing_structure_solution 'SHELXS-97 (Sheldrick, 2008)'
_diffrn_ambient_temperature 100
_diffrn_measured_fraction_theta_full 1.000
_diffrn_measured_fraction_theta_max 1.000
_diffrn_measurement_device_type 'Bruker SMART APEX CCD'
_diffrn_measurement_method 'phi and omega scans'
_diffrn_radiation_monochromator graphite
_diffrn_radiation_wavelength 0.71073
_diffrn_reflns_av_R_equivalents 0.0644
_diffrn_reflns_av_unetI/netI 0.0726
_diffrn_reflns_limit_h_max 15
_diffrn_reflns_limit_h_min -15
_diffrn_reflns_limit_k_max 16
_diffrn_reflns_limit_k_min -16
_diffrn_reflns_limit_l_max 18
_diffrn_reflns_limit_l_min -18
_diffrn_reflns_number 31902
_diffrn_reflns_theta_full 25.03
_diffrn_reflns_theta_max 25.03
_diffrn_reflns_theta_min 1.30
_diffrn_source_type 'fine focus sealed tube'
_exptl_absorpt_coefficient_mu 0.181
_exptl_absorpt_correction_T_max 0.98
_exptl_absorpt_correction_T_min 0.95
_exptl_absorpt_correction_type multi-scan
_exptl_absorpt_process_details 'SADABS V2008/1 (Bruker AXS)'
_exptl_crystal_colour colorless
_exptl_crystal_density_diffrn 1.773
_exptl_crystal_density_method 'not measured'
_exptl_crystal_description block
_exptl_crystal_F_000 1572
_exptl_crystal_size_max 0.280
_exptl_crystal_size_mid 0.100
_exptl_crystal_size_min 0.100
_refine_diff_density_max 0.365
_refine_diff_density_min -0.290
_refine_ls_extinction_method none
_refine_ls_goodness_of_fit_ref 1.006
_refine_ls_hydrogen_treatment constr
_refine_ls_matrix_type full
_refine_ls_number_parameters 991
_refine_ls_number_reflns 10516
_refine_ls_number_restraints 0
_refine_ls_restrained_S_all 1.006
_refine_ls_R_factor_all 0.0917
_refine_ls_R_factor_gt 0.0492
_refine_ls_shift/su_max 0.001
_refine_ls_shift/su_mean 0.000
_refine_ls_structure_factor_coef Fsqd
_refine_ls_weighting_details 'w=1/[\s^2^(Fo^2^)+(0.0474P)^2^+1.6931P] where P=(Fo^2^+2Fc^2^)/3'
_refine_ls_weighting_scheme calc
_refine_ls_wR_factor_gt 0.1012
_refine_ls_wR_factor_ref 0.1213
_reflns_number_gt 6787
_reflns_number_total 10516
_reflns_threshold_expression 'I > 2\s(I)'
_cod_data_source_file c8tc06165c2.cif
_cod_data_source_block I_CCDC8
_cod_database_code 7237589

loop_
_space_group_symop_operation_xyz
'x, y, z'
'-x, -y, -z'

loop_
_atom_site_type_symbol
_atom_site_label
_atom_site_fract_x
_atom_site_fract_y
_atom_site_fract_z
_atom_site_U_iso_or_equiv
_atom_site_adp_type
_atom_site_calc_flag
_atom_site_refinement_flags_adp
_atom_site_refinement_flags_posn
_atom_site_occupancy
B B1 0.6440(3) 0.4559(3) 0.2489(2) 0.0215(9) Uani d . . 1
B B2 0.7430(3) 0.9667(3) 0.6986(2) 0.0186(8) Uani d . . 1
C C1 0.4659(2) 0.2205(2) -0.0045(2) 0.0201(7) Uani d . . 1
C C2 0.4462(2) 0.1214(2) -0.02087(19) 0.0171(7) Uani d . . 1
C C3 0.3670(2) 0.1026(2) -0.0657(2) 0.0202(7) Uani d . . 1
H H3 0.3245 0.1531 -0.0846 0.024 Uiso calc U R 1
C C4 0.6515(2) -0.0089(2) 0.0837(2) 0.0204(7) Uani d . . 1
H H4 0.7061 0.0038 0.1152 0.025 Uiso calc U R 1
C C5 0.5907(2) 0.0639(2) 0.05583(19) 0.0171(7) Uani d . . 1
C C6 0.6113(2) 0.1621(2) 0.0756(2) 0.0187(7) Uani d . . 1
C C7 0.5094(2) 0.0469(2) 0.00890(19) 0.0159(7) Uani d . . 1
C C8 0.5817(2) 0.3564(2) 0.1369(2) 0.0184(7) Uani d . . 1
H H8 0.5646 0.3121 0.1838 0.022 Uiso calc U R 1
C C9 0.5728(2) 0.3307(2) 0.0559(2) 0.0178(7) Uani d . . 1
C C10 0.5937(2) 0.3965(2) -0.0127(2) 0.0205(7) Uani d . . 1
H H10 0.5866 0.3809 -0.0693 0.025 Uiso calc U R 1
C C11 0.6250(2) 0.4855(2) 0.0036(2) 0.0207(8) Uani d . . 1
H H11 0.6389 0.5322 -0.042 0.025 Uiso calc U R 1
C C12 0.6358(2) 0.5058(2) 0.0855(2) 0.0192(7) Uani d . . 1
H H12 0.6594 0.5664 0.0957 0.023 Uiso calc U R 1
C C13 1.0079(2) 0.7220(2) 0.47648(19) 0.0164(7) Uani d . . 1
C C14 1.0187(2) 0.6232(2) 0.45169(19) 0.0158(7) Uani d . . 1
C C15 1.0512(2) 0.6062(2) 0.3691(2) 0.0194(7) Uani d . . 1
H H15 1.0667 0.6581 0.3287 0.023 Uiso calc U R 1
C C16 0.9383(2) 0.4865(2) 0.6561(2) 0.0192(7) Uani d . . 1
H H16 0.9151 0.4976 0.7132 0.023 Uiso calc U R 1
C C17 0.9616(2) 0.5617(2) 0.5979(2) 0.0169(7) Uani d . . 1
C C18 0.9499(2) 0.6594(2) 0.6257(2) 0.0179(7) Uani d . . 1
C C19 0.9951(2) 0.5467(2) 0.51240(19) 0.0146(7) Uani d . . 1
C C20 0.8682(2) 0.8574(2) 0.62062(19) 0.0169(7) Uani d . . 1
H H20 0.8146 0.8144 0.6245 0.02 Uiso calc U R 1
C C21 0.9610(2) 0.8285(2) 0.58796(19) 0.0163(7) Uani d . . 1
C C22 1.0399(2) 0.8901(2) 0.58170(19) 0.0171(7) Uani d . . 1
H H22 1.1046 0.8711 0.559 0.021 Uiso calc U R 1
C C23 1.0220(2) 0.9801(2) 0.60932(19) 0.0176(7) Uani d . . 1
H H23 1.0746 1.0243 0.6055 0.021 Uiso calc U R 1
C C24 0.9276(2) 1.0053(2) 0.64244(19) 0.0170(7) Uani d . . 1
H H24 0.9161 1.0669 0.6623 0.02 Uiso calc U R 1
C C1A 0.7413(2) 0.3828(2) 0.2477(2) 0.0233(8) Uani d . . 1
C C2A 0.7396(2) 0.2886(2) 0.2792(2) 0.0259(8) Uani d . . 1
C C3A 0.8162(3) 0.2238(2) 0.2638(2) 0.0298(9) Uani d . . 1
C C4A 0.9005(3) 0.2508(3) 0.2150(2) 0.0307(9) Uani d . . 1
C C5A 0.9080(3) 0.3432(3) 0.1806(2) 0.0295(9) Uani d . . 1
C C6A 0.8296(3) 0.4050(2) 0.1971(2) 0.0257(8) Uani d . . 1
C C7A 0.6655(2) 0.5664(2) 0.26191(19) 0.0192(7) Uani d . . 1
C C8A 0.7455(2) 0.5990(2) 0.3007(2) 0.0234(8) Uani d . . 1
C C9A 0.7570(3) 0.6920(2) 0.3174(2) 0.0270(8) Uani d . . 1
C C10A 0.6875(3) 0.7597(2) 0.2954(2) 0.0274(8) Uani d . . 1
C C11A 0.6049(3) 0.7322(2) 0.2583(2) 0.0241(8) Uani d . . 1
C C12A 0.5962(2) 0.6379(2) 0.2437(2) 0.0205(7) Uani d . . 1
C C13A 0.5499(2) 0.4267(2) 0.3182(2) 0.0212(8) Uani d . . 1
C C14A 0.5671(3) 0.4100(2) 0.4033(2) 0.0292(9) Uani d . . 1
C C15A 0.4936(3) 0.3871(3) 0.4674(2) 0.0397(10) Uani d . . 1
C C16A 0.3973(3) 0.3825(3) 0.4482(3) 0.0423(11) Uani d . . 1
C C17A 0.3745(3) 0.4021(3) 0.3656(3) 0.0368(10) Uani d . . 1
C C18A 0.4502(3) 0.4234(2) 0.3029(2) 0.0241(8) Uani d . . 1
C C1B 0.7533(2) 0.8984(2) 0.78566(19) 0.0185(7) Uani d . . 1
C C2B 0.8178(2) 0.9206(2) 0.8443(2) 0.0235(8) Uani d . . 1
C C3B 0.8409(3) 0.8624(3) 0.9131(2) 0.0296(9) Uani d . . 1
C C4B 0.8026(3) 0.7728(3) 0.9251(2) 0.0326(9) Uani d . . 1
C C5B 0.7412(3) 0.7450(2) 0.8674(2) 0.0285(8) Uani d . . 1
C C6B 0.7165(3) 0.8071(2) 0.8011(2) 0.0248(8) Uani d . . 1
C C7B 0.7309(2) 1.0805(2) 0.7083(2) 0.0185(7) Uani d . . 1
C C8B 0.7431(2) 1.1428(2) 0.6364(2) 0.0211(8) Uani d . . 1
C C9B 0.7327(2) 1.2403(2) 0.6359(2) 0.0268(8) Uani d . . 1
C C10B 0.7069(3) 1.2804(2) 0.7120(3) 0.0310(9) Uani d . . 1
C C11B 0.6899(3) 1.2219(3) 0.7846(2) 0.0301(9) Uani d . . 1
C C12B 0.7013(2) 1.1254(2) 0.7822(2) 0.0235(8) Uani d . . 1
C C13B 0.6486(2) 0.9389(2) 0.6469(2) 0.0206(7) Uani d . . 1
C C14B 0.6456(2) 0.9147(2) 0.5641(2) 0.0233(8) Uani d . . 1
C C15B 0.5588(3) 0.8942(3) 0.5297(2) 0.0304(9) Uani d . . 1
C C16B 0.4685(3) 0.9022(3) 0.5768(2) 0.0295(9) Uani d . . 1
C C17B 0.4663(3) 0.9299(2) 0.6582(2) 0.0280(8) Uani d . . 1
C C18B 0.5543(3) 0.9457(2) 0.6913(2) 0.0254(8) Uani d . . 1
C C1S 0.0039(3) 0.7832(3) 0.1227(2) 0.0426(11) Uani d . . 1
C C2S 0.0813(3) 0.8079(4) 0.0614(3) 0.0523(12) Uani d . . 1
H H2S 0.0948 0.8726 0.0449 0.063 Uiso calc U R 1
C C3S 0.1383(3) 0.7364(4) 0.0250(3) 0.0625(15) Uani d . . 1
H H3S 0.191 0.7521 -0.0174 0.075 Uiso calc U R 1
C C4S 0.1198(3) 0.6426(4) 0.0492(3) 0.0617(14) Uani d . . 1
H H4S 0.1599 0.5942 0.0236 0.074 Uiso calc U R 1
C C5S 0.0438(3) 0.6186(4) 0.1102(3) 0.0576(13) Uani d . . 1
H H5S 0.0315 0.5538 0.1271 0.069 Uiso calc U R 1
C C6S -0.0146(3) 0.6885(3) 0.1467(3) 0.0450(11) Uani d . . 1
H H6S -0.0677 0.672 0.1886 0.054 Uiso calc U R 1
C C7S -0.0626(3) 0.8571(3) 0.1629(2) 0.0454(11) Uani d . . 1
F F2A 0.65677(14) 0.25424(13) 0.32470(13) 0.0336(5) Uani d . . 1
F F3A 0.80669(15) 0.13273(14) 0.29503(14) 0.0404(6) Uani d . . 1
F F4A 0.97474(15) 0.18739(15) 0.19796(14) 0.0439(6) Uani d . . 1
F F5A 0.98996(15) 0.37075(16) 0.13113(13) 0.0412(6) Uani d . . 1
F F6A 0.83882(14) 0.49379(14) 0.15752(12) 0.0325(5) Uani d . . 1
F F8A 0.81771(14) 0.53739(13) 0.32692(12) 0.0310(5) Uani d . . 1
F F9A 0.83630(15) 0.71767(14) 0.35631(13) 0.0390(5) Uani d . . 1
F F10A 0.69847(15) 0.85091(14) 0.30935(13) 0.0376(5) Uani d . . 1
F F11A 0.53410(14) 0.79637(13) 0.23775(12) 0.0328(5) Uani d . . 1
F F12A 0.51174(13) 0.61511(13) 0.20884(12) 0.0268(5) Uani d . . 1
F F14A 0.66118(16) 0.41586(14) 0.42583(12) 0.0373(5) Uani d . . 1
F F15A 0.5167(2) 0.36968(17) 0.54889(13) 0.0577(7) Uani d . . 1
F F16A 0.3239(2) 0.35950(19) 0.50973(16) 0.0683(8) Uani d . . 1
F F17A 0.27922(16) 0.39858(17) 0.34638(16) 0.0520(6) Uani d . . 1
F F18A 0.42102(13) 0.44207(13) 0.22341(12) 0.0283(5) Uani d . . 1
F F2B 0.86494(14) 1.00487(13) 0.83296(12) 0.0311(5) Uani d . . 1
F F3B 0.90246(17) 0.89164(17) 0.96800(13) 0.0490(6) Uani d . . 1
F F4B 0.82576(17) 0.71361(16) 0.99097(13) 0.0484(6) Uani d . . 1
F F5B 0.70577(18) 0.65640(14) 0.87532(13) 0.0481(6) Uani d . . 1
F F6B 0.65451(16) 0.77227(14) 0.74797(13) 0.0379(5) Uani d . . 1
F F8B 0.76893(13) 1.10710(13) 0.55984(11) 0.0237(4) Uani d . . 1
F F9B 0.74918(15) 1.29494(13) 0.56301(13) 0.0360(5) Uani d . . 1
F F10B 0.69763(16) 1.37456(14) 0.71397(16) 0.0489(6) Uani d . . 1
F F11B 0.66139(16) 1.25946(15) 0.85927(14) 0.0466(6) Uani d . . 1
F F12B 0.67989(15) 1.07449(14) 0.85735(12) 0.0328(5) Uani d . . 1
F F14B 0.73074(14) 0.90999(14) 0.51097(11) 0.0300(5) Uani d . . 1
F F15B 0.56140(16) 0.86776(16) 0.44896(13) 0.0421(6) Uani d . . 1
F F16B 0.38323(15) 0.88626(16) 0.54224(14) 0.0444(6) Uani d . . 1
F F17B 0.37928(14) 0.94148(15) 0.70571(14) 0.0403(6) Uani d . . 1
F F18B 0.54793(14) 0.96944(14) 0.77343(12) 0.0323(5) Uani d . . 1
F F7X -0.05037(19) 0.94467(18) 0.12541(16) 0.0593(7) Uani d . . 1
F F7Y -0.16004(17) 0.83806(17) 0.16133(15) 0.0509(6) Uani d . . 1
F F7Z -0.0478(2) 0.86324(19) 0.24527(15) 0.0648(8) Uani d . . 1
N N1 0.54655(19) 0.23483(17) 0.04369(16) 0.0183(6) Uani d . . 1
N N2 0.61409(19) 0.44268(18) 0.15227(16) 0.0165(6) Uani d . . 1
N N3 0.97345(19) 0.73331(17) 0.56227(16) 0.0172(6) Uani d . . 1
N N4 0.85101(18) 0.94498(17) 0.64734(15) 0.0158(6) Uani d . . 1
O O1 0.41666(17) 0.28770(15) -0.03058(15) 0.0261(6) Uani d . . 1
O O2 0.67903(17) 0.18131(15) 0.11630(14) 0.0250(5) Uani d . . 1
O O3 1.02674(16) 0.79030(15) 0.42773(13) 0.0210(5) Uani d . . 1
O O4 0.92203(17) 0.67753(15) 0.69792(14) 0.0230(5) Uani d . . 1

loop_
_atom_site_aniso_label
_atom_site_aniso_U_11
_atom_site_aniso_U_22
_atom_site_aniso_U_33
_atom_site_aniso_U_12
_atom_site_aniso_U_13
_atom_site_aniso_U_23
B1 0.020(2) 0.024(2) 0.021(2) 0.0002(17) -0.0017(16) -0.0029(17)
B2 0.018(2) 0.020(2) 0.017(2) -0.0008(16) 0.0036(16) -0.0015(16)
C1 0.0228(19) 0.0195(19) 0.0172(18) -0.0024(15) 0.0023(14) -0.0010(14)
C2 0.0216(18) 0.0115(17) 0.0168(17) 0.0019(14) 0.0057(14) -0.0012(13)
C3 0.0221(19) 0.0153(18) 0.0227(18) 0.0022(14) 0.0013(15) -0.0021(14)
C4 0.0230(19) 0.0183(18) 0.0208(18) -0.0021(14) -0.0041(14) -0.0031(14)
C5 0.0195(18) 0.0123(17) 0.0188(17) -0.0013(14) 0.0027(14) -0.0023(13)
C6 0.0222(19) 0.0173(18) 0.0159(17) 0.0013(14) 0.0017(15) -0.0005(14)
C7 0.0187(17) 0.0143(16) 0.0131(16) 0.0003(13) 0.0072(13) -0.0011(13)
C8 0.0184(18) 0.0141(18) 0.0216(18) -0.0006(14) 0.0042(14) -0.0008(14)
C9 0.0181(18) 0.0118(17) 0.0226(19) -0.0007(13) 0.0033(14) -0.0027(14)
C10 0.0217(18) 0.0202(18) 0.0194(18) 0.0042(14) 0.0029(14) -0.0068(14)
C11 0.0219(19) 0.0153(18) 0.0232(19) 0.0007(14) 0.0049(15) 0.0016(14)
C12 0.0166(18) 0.0130(17) 0.028(2) 0.0003(13) 0.0013(14) -0.0027(14)
C13 0.0133(17) 0.0190(18) 0.0172(17) 0.0000(14) -0.0011(13) -0.0034(14)
C14 0.0135(16) 0.0155(17) 0.0184(17) 0.0004(13) -0.0005(13) -0.0032(13)
C15 0.0230(18) 0.0153(17) 0.0193(18) -0.0030(14) 0.0010(14) -0.0007(14)
C16 0.0269(19) 0.0153(18) 0.0148(17) 0.0012(14) 0.0034(14) -0.0043(14)
C17 0.0139(17) 0.0162(17) 0.0203(18) 0.0015(13) 0.0008(13) -0.0037(14)
C18 0.0147(17) 0.0167(18) 0.0221(19) -0.0001(13) -0.0007(14) -0.0018(14)
C19 0.0136(17) 0.0110(15) 0.0191(17) -0.0010(13) -0.0014(13) -0.0006(13)
C20 0.0210(18) 0.0126(17) 0.0175(17) -0.0025(14) -0.0011(14) -0.0034(13)
C21 0.0205(18) 0.0119(17) 0.0163(17) 0.0006(13) 0.0003(14) -0.0032(13)
C22 0.0140(17) 0.0174(18) 0.0196(17) 0.0017(13) 0.0023(13) -0.0033(14)
C23 0.0196(18) 0.0131(17) 0.0200(18) -0.0037(13) -0.0004(14) -0.0007(13)
C24 0.0220(18) 0.0124(17) 0.0168(17) -0.0010(14) -0.0006(14) -0.0027(13)
C1A 0.026(2) 0.0214(19) 0.0242(19) -0.0006(15) -0.0082(15) -0.0030(15)
C2A 0.0195(19) 0.029(2) 0.030(2) -0.0021(16) -0.0034(16) -0.0035(16)
C3A 0.030(2) 0.022(2) 0.039(2) 0.0041(16) -0.0131(18) -0.0050(17)
C4A 0.023(2) 0.034(2) 0.037(2) 0.0088(17) -0.0083(17) -0.0143(18)
C5A 0.019(2) 0.038(2) 0.032(2) -0.0005(17) 0.0008(16) -0.0093(17)
C6A 0.030(2) 0.022(2) 0.026(2) 0.0007(16) -0.0048(16) -0.0042(15)
C7A 0.0192(18) 0.0206(18) 0.0172(18) -0.0005(14) 0.0013(14) -0.0009(14)
C8A 0.0232(19) 0.0209(19) 0.0258(19) 0.0026(15) -0.0018(15) -0.0011(15)
C9A 0.026(2) 0.026(2) 0.030(2) -0.0071(16) -0.0030(16) -0.0053(16)
C10A 0.035(2) 0.018(2) 0.029(2) -0.0078(16) 0.0043(17) -0.0091(15)
C11A 0.026(2) 0.0199(19) 0.0254(19) 0.0054(16) 0.0025(15) -0.0033(15)
C12A 0.0201(18) 0.0225(19) 0.0194(18) -0.0033(15) -0.0002(14) -0.0064(14)
C13A 0.028(2) 0.0142(18) 0.0215(19) 0.0011(15) 0.0000(15) -0.0051(14)
C14A 0.036(2) 0.023(2) 0.029(2) -0.0044(17) -0.0004(18) -0.0048(16)
C15A 0.063(3) 0.034(2) 0.022(2) -0.004(2) 0.001(2) -0.0030(17)
C16A 0.049(3) 0.040(3) 0.034(2) -0.010(2) 0.026(2) -0.0072(19)
C17A 0.028(2) 0.031(2) 0.051(3) -0.0032(17) 0.0101(19) -0.0164(19)
C18A 0.027(2) 0.0218(19) 0.023(2) -0.0005(15) 0.0023(16) -0.0076(15)
C1B 0.0164(17) 0.0207(19) 0.0176(17) 0.0000(14) 0.0052(14) -0.0040(14)
C2B 0.0237(19) 0.0204(19) 0.0249(19) -0.0037(15) 0.0066(15) -0.0015(15)
C3B 0.024(2) 0.042(2) 0.022(2) -0.0017(17) -0.0049(16) -0.0005(17)
C4B 0.039(2) 0.033(2) 0.023(2) 0.0041(18) 0.0006(17) 0.0118(17)
C5B 0.038(2) 0.0180(19) 0.028(2) -0.0052(16) 0.0062(17) 0.0018(16)
C6B 0.026(2) 0.027(2) 0.0218(19) -0.0053(16) 0.0012(15) -0.0043(15)
C7B 0.0143(17) 0.0184(18) 0.0225(18) -0.0006(14) 0.0019(14) -0.0040(14)
C8B 0.0154(18) 0.0223(19) 0.026(2) 0.0031(14) -0.0006(14) -0.0051(15)
C9B 0.0175(19) 0.020(2) 0.042(2) 0.0006(15) 0.0005(16) 0.0040(17)
C10B 0.023(2) 0.0154(19) 0.055(3) 0.0039(15) 0.0010(18) -0.0125(18)
C11B 0.022(2) 0.031(2) 0.038(2) 0.0038(16) 0.0048(17) -0.0197(18)
C12B 0.0203(19) 0.024(2) 0.025(2) 0.0008(15) 0.0046(15) -0.0045(15)
C13B 0.0230(19) 0.0143(17) 0.0243(19) -0.0018(14) -0.0004(15) -0.0026(14)
C14B 0.024(2) 0.0186(19) 0.027(2) -0.0008(15) 0.0010(16) -0.0028(15)
C15B 0.041(2) 0.030(2) 0.022(2) -0.0087(18) -0.0113(17) -0.0007(16)
C16B 0.025(2) 0.031(2) 0.034(2) -0.0071(16) -0.0109(17) 0.0051(17)
C17B 0.019(2) 0.026(2) 0.037(2) -0.0037(15) 0.0033(16) 0.0013(16)
C18B 0.028(2) 0.025(2) 0.0230(19) -0.0034(16) 0.0019(16) -0.0037(15)
C1S 0.034(2) 0.069(3) 0.027(2) -0.012(2) -0.0116(18) 0.000(2)
C2S 0.040(3) 0.080(4) 0.039(3) -0.024(2) -0.001(2) -0.006(2)
C3S 0.035(3) 0.110(5) 0.042(3) -0.021(3) 0.011(2) -0.011(3)
C4S 0.040(3) 0.087(4) 0.058(3) -0.002(3) -0.003(2) -0.009(3)
C5S 0.046(3) 0.073(4) 0.052(3) 0.003(3) -0.005(2) 0.007(3)
C6S 0.036(2) 0.063(3) 0.034(2) -0.005(2) 0.0045(19) 0.003(2)
C7S 0.046(3) 0.065(3) 0.028(2) -0.021(2) -0.015(2) 0.000(2)
F2A 0.0295(12) 0.0241(11) 0.0459(13) -0.0012(9) -0.0016(10) 0.0036(9)
F3A 0.0355(13) 0.0208(12) 0.0669(16) 0.0029(9) -0.0177(11) -0.0015(10)
F4A 0.0299(12) 0.0406(14) 0.0640(16) 0.0137(10) -0.0093(11) -0.0218(11)
F5A 0.0278(12) 0.0522(15) 0.0422(13) 0.0045(10) 0.0055(10) -0.0067(11)
F6A 0.0285(12) 0.0314(12) 0.0360(12) -0.0023(9) 0.0024(9) 0.0026(9)
F8A 0.0262(11) 0.0283(12) 0.0409(13) 0.0005(9) -0.0129(9) -0.0066(9)
F9A 0.0358(13) 0.0367(13) 0.0485(14) -0.0106(10) -0.0130(10) -0.0149(10)
F10A 0.0458(14) 0.0207(11) 0.0472(14) -0.0073(10) 0.0018(11) -0.0146(10)
F11A 0.0352(12) 0.0216(11) 0.0409(13) 0.0070(9) 0.0007(10) -0.0042(9)
F12A 0.0253(11) 0.0239(11) 0.0324(11) 0.0020(9) -0.0068(9) -0.0060(9)
F14A 0.0475(14) 0.0388(13) 0.0273(12) -0.0040(10) -0.0135(10) -0.0012(9)
F15A 0.091(2) 0.0573(16) 0.0223(13) -0.0092(14) 0.0069(12) 0.0010(11)
F16A 0.0722(19) 0.0751(19) 0.0513(16) -0.0206(15) 0.0395(14) -0.0090(14)
F17A 0.0259(13) 0.0591(16) 0.0704(17) -0.0076(11) 0.0163(11) -0.0220(13)
F18A 0.0210(11) 0.0328(12) 0.0322(12) -0.0002(9) -0.0033(9) -0.0083(9)
F2B 0.0337(12) 0.0308(12) 0.0301(11) -0.0120(9) -0.0075(9) -0.0013(9)
F3B 0.0523(15) 0.0622(16) 0.0342(13) -0.0169(12) -0.0200(11) 0.0105(11)
F4B 0.0565(16) 0.0493(15) 0.0366(13) -0.0006(12) -0.0071(11) 0.0194(11)
F5B 0.0778(18) 0.0250(13) 0.0399(14) -0.0163(12) -0.0020(12) 0.0108(10)
F6B 0.0531(14) 0.0257(12) 0.0366(12) -0.0173(10) -0.0114(11) 0.0009(9)
F8B 0.0240(10) 0.0264(11) 0.0205(10) -0.0012(8) -0.0004(8) -0.0016(8)
F9B 0.0322(12) 0.0241(12) 0.0496(14) -0.0011(9) -0.0039(10) 0.0121(10)
F10B 0.0442(14) 0.0173(12) 0.0842(18) 0.0059(10) 0.0054(12) -0.0122(11)
F11B 0.0484(14) 0.0418(14) 0.0506(15) 0.0085(11) 0.0091(11) -0.0300(11)
F12B 0.0387(12) 0.0353(12) 0.0230(11) -0.0003(10) 0.0100(9) -0.0094(9)
F14B 0.0301(12) 0.0387(12) 0.0214(11) -0.0002(9) 0.0019(9) -0.0087(9)
F15B 0.0486(14) 0.0521(15) 0.0285(12) -0.0068(11) -0.0141(10) -0.0070(10)
F16B 0.0326(13) 0.0542(15) 0.0485(14) -0.0149(11) -0.0200(11) 0.0080(11)
F17B 0.0206(11) 0.0459(14) 0.0535(14) -0.0063(10) 0.0035(10) -0.0030(11)
F18B 0.0231(11) 0.0457(13) 0.0277(11) -0.0038(9) 0.0071(9) -0.0106(9)
F7X 0.0597(17) 0.0610(18) 0.0587(17) -0.0204(14) -0.0119(13) 0.0010(14)
F7Y 0.0366(14) 0.0656(17) 0.0520(15) -0.0141(12) -0.0006(11) -0.0131(12)
F7Z 0.0779(19) 0.084(2) 0.0364(15) -0.0164(16) -0.0137(13) -0.0148(13)
N1 0.0240(15) 0.0094(14) 0.0211(15) 0.0001(11) 0.0010(12) -0.0022(11)
N2 0.0170(14) 0.0135(14) 0.0191(15) 0.0001(11) 0.0001(11) -0.0038(11)
N3 0.0222(15) 0.0114(14) 0.0177(14) -0.0004(11) 0.0037(11) -0.0049(11)
N4 0.0171(15) 0.0136(14) 0.0163(14) 0.0003(11) 0.0010(11) -0.0023(11)
O1 0.0270(14) 0.0140(13) 0.0375(15) 0.0037(10) -0.0062(11) -0.0015(11)
O2 0.0288(14) 0.0190(13) 0.0290(14) 0.0005(10) -0.0105(11) -0.0037(10)
O3 0.0286(13) 0.0131(12) 0.0212(13) -0.0014(10) -0.0002(10) -0.0018(10)
O4 0.0320(14) 0.0184(13) 0.0187(13) -0.0019(10) 0.0034(10) -0.0076(10)

loop_
_atom_type_symbol
_atom_type_description
_atom_type_scat_dispersion_real
_atom_type_scat_dispersion_imag
_atom_type_scat_source
C C 0.0033 0.0016 'International Tables Vol C Tables 4.2.6.8 and 6.1.1.4'
H H 0.0000 0.0000 'International Tables Vol C Tables 4.2.6.8 and 6.1.1.4'
N N 0.0061 0.0033 'International Tables Vol C Tables 4.2.6.8 and 6.1.1.4'
O O 0.0106 0.0060 'International Tables Vol C Tables 4.2.6.8 and 6.1.1.4'
B B 0.0013 0.0007 'International Tables Vol C Tables 4.2.6.8 and 6.1.1.4'
F F 0.0171 0.0103 'International Tables Vol C Tables 4.2.6.8 and 6.1.1.4'

loop_
_geom_angle_atom_site_label_1
_geom_angle_atom_site_label_2
_geom_angle_atom_site_label_3
_geom_angle_site_symmetry_1
_geom_angle_site_symmetry_3
_geom_angle
C7A B1 N2 . . 111.3(3)
C7A B1 C13A . . 105.6(3)
N2 B1 C13A . . 109.8(3)
C7A B1 C1A . . 116.4(3)
N2 B1 C1A . . 97.7(2)
C13A B1 C1A . . 115.9(3)
C7B B2 N4 . . 108.9(2)
C7B B2 C1B . . 117.3(3)
N4 B2 C1B . . 99.9(2)
C7B B2 C13B . . 105.3(3)
N4 B2 C13B . . 112.9(3)
C1B B2 C13B . . 112.8(3)
O1 C1 N1 . . 120.1(3)
O1 C1 C2 . . 123.2(3)
N1 C1 C2 . . 116.7(3)
C3 C2 C7 . . 120.6(3)
C3 C2 C1 . . 119.5(3)
C7 C2 C1 . . 120.0(3)
C2 C3 C4 . 2_655 120.3(3)
C2 C3 H3 . . 119.8
C4 C3 H3 2_655 . 119.8
C5 C4 C3 . 2_655 119.9(3)
C5 C4 H4 . . 120.1
C3 C4 H4 2_655 . 120.1
C4 C5 C7 . . 121.1(3)
C4 C5 C6 . . 119.1(3)
C7 C5 C6 . . 119.8(3)
O2 C6 N1 . . 120.5(3)
O2 C6 C5 . . 123.1(3)
N1 C6 C5 . . 116.4(3)
C5 C7 C7 . 2_655 119.0(4)
C5 C7 C2 . . 121.9(3)
C7 C7 C2 2_655 . 119.1(4)
N2 C8 C9 . . 122.2(3)
N2 C8 H8 . . 118.9
C9 C8 H8 . . 118.9
C8 C9 C10 . . 119.2(3)
C8 C9 N1 . . 119.2(3)
C10 C9 N1 . . 121.5(3)
C11 C10 C9 . . 118.3(3)
C11 C10 H10 . . 120.9
C9 C10 H10 . . 120.9
C12 C11 C10 . . 119.8(3)
C12 C11 H11 . . 120.1
C10 C11 H11 . . 120.1
N2 C12 C11 . . 122.0(3)
N2 C12 H12 . . 119.0
C11 C12 H12 . . 119.0
O3 C13 N3 . . 120.6(3)
O3 C13 C14 . . 123.5(3)
N3 C13 C14 . . 116.0(3)
C15 C14 C19 . . 120.2(3)
C15 C14 C13 . . 119.5(3)
C19 C14 C13 . . 120.3(3)
C14 C15 C16 . 2_766 120.7(3)
C14 C15 H15 . . 119.7
C16 C15 H15 2_766 . 119.7
C17 C16 C15 . 2_766 119.8(3)
C17 C16 H16 . . 120.1
C15 C16 H16 2_766 . 120.1
C16 C17 C19 . . 121.0(3)
C16 C17 C18 . . 119.0(3)
C19 C17 C18 . . 120.0(3)
O4 C18 N3 . . 120.4(3)
O4 C18 C17 . . 123.6(3)
N3 C18 C17 . . 116.1(3)
C19 C19 C17 2_766 . 118.8(3)
C19 C19 C14 2_766 . 119.5(3)
C17 C19 C14 . . 121.7(3)
N4 C20 C21 . . 121.8(3)
N4 C20 H20 . . 119.1
C21 C20 H20 . . 119.1
C20 C21 C22 . . 119.9(3)
C20 C21 N3 . . 118.3(3)
C22 C21 N3 . . 121.7(3)
C21 C22 C23 . . 118.2(3)
C21 C22 H22 . . 120.9
C23 C22 H22 . . 120.9
C24 C23 C22 . . 119.6(3)
C24 C23 H23 . . 120.2
C22 C23 H23 . . 120.2
N4 C24 C23 . . 121.7(3)
N4 C24 H24 . . 119.2
C23 C24 H24 . . 119.2
C2A C1A C6A . . 112.5(3)
C2A C1A B1 . . 125.2(3)
C6A C1A B1 . . 121.0(3)
F2A C2A C3A . . 115.9(3)
F2A C2A C1A . . 119.8(3)
C3A C2A C1A . . 124.2(3)
F3A C3A C4A . . 119.8(3)
F3A C3A C2A . . 120.1(3)
C4A C3A C2A . . 120.1(3)
F4A C4A C3A . . 120.4(3)
F4A C4A C5A . . 120.2(3)
C3A C4A C5A . . 119.4(3)
F5A C5A C6A . . 121.2(3)
F5A C5A C4A . . 120.2(3)
C6A C5A C4A . . 118.5(3)
F6A C6A C5A . . 115.9(3)
F6A C6A C1A . . 118.7(3)
C5A C6A C1A . . 125.3(3)
C8A C7A C12A . . 112.5(3)
C8A C7A B1 . . 125.6(3)
C12A C7A B1 . . 121.4(3)
F8A C8A C9A . . 115.4(3)
F8A C8A C7A . . 120.3(3)
C9A C8A C7A . . 124.2(3)
F9A C9A C10A . . 119.0(3)
F9A C9A C8A . . 120.6(3)
C10A C9A C8A . . 120.4(3)
F10A C10A C9A . . 121.3(3)
F10A C10A C11A . . 120.1(3)
C9A C10A C11A . . 118.6(3)
F11A C11A C12A . . 121.0(3)
F11A C11A C10A . . 120.2(3)
C12A C11A C10A . . 118.8(3)
F12A C12A C11A . . 115.9(3)
F12A C12A C7A . . 118.7(3)
C11A C12A C7A . . 125.4(3)
C14A C13A C18A . . 114.1(3)
C14A C13A B1 . . 118.7(3)
C18A C13A B1 . . 126.9(3)
F14A C14A C15A . . 117.1(3)
F14A C14A C13A . . 119.0(3)
C15A C14A C13A . . 123.9(4)
F15A C15A C16A . . 120.2(4)
F15A C15A C14A . . 120.5(4)
C16A C15A C14A . . 119.3(4)
F16A C16A C15A . . 120.6(4)
F16A C16A C17A . . 119.7(4)
C15A C16A C17A . . 119.7(3)
F17A C17A C16A . . 120.0(3)
F17A C17A C18A . . 120.6(4)
C16A C17A C18A . . 119.3(4)
F18A C18A C17A . . 115.5(3)
F18A C18A C13A . . 121.1(3)
C17A C18A C13A . . 123.5(3)
C2B C1B C6B . . 112.8(3)
C2B C1B B2 . . 120.7(3)
C6B C1B B2 . . 125.3(3)
F2B C2B C3B . . 116.2(3)
F2B C2B C1B . . 118.9(3)
C3B C2B C1B . . 124.9(3)
F3B C3B C2B . . 120.4(3)
F3B C3B C4B . . 119.8(3)
C2B C3B C4B . . 119.7(3)
F4B C4B C5B . . 120.8(3)
F4B C4B C3B . . 120.9(3)
C5B C4B C3B . . 118.2(3)
F5B C5B C4B . . 119.7(3)
F5B C5B C6B . . 120.1(3)
C4B C5B C6B . . 120.1(3)
F6B C6B C5B . . 115.2(3)
F6B C6B C1B . . 120.7(3)
C5B C6B C1B . . 124.1(3)
C8B C7B C12B . . 113.1(3)
C8B C7B B2 . . 119.6(3)
C12B C7B B2 . . 127.1(3)
F8B C8B C9B . . 116.2(3)
F8B C8B C7B . . 118.6(3)
C9B C8B C7B . . 125.2(3)
F9B C9B C10B . . 120.7(3)
F9B C9B C8B . . 120.7(3)
C10B C9B C8B . . 118.6(3)
F10B C10B C11B . . 121.2(3)
F10B C10B C9B . . 120.2(3)
C11B C10B C9B . . 118.7(3)
F11B C11B C10B . . 119.7(3)
F11B C11B C12B . . 119.6(3)
C10B C11B C12B . . 120.7(3)
F12B C12B C11B . . 115.5(3)
F12B C12B C7B . . 120.9(3)
C11B C12B C7B . . 123.6(3)
C14B C13B C18B . . 113.4(3)
C14B C13B B2 . . 130.7(3)
C18B C13B B2 . . 115.7(3)
F14B C14B C15B . . 115.8(3)
F14B C14B C13B . . 120.7(3)
C15B C14B C13B . . 123.5(3)
F15B C15B C16B . . 119.4(3)
F15B C15B C14B . . 120.5(3)
C16B C15B C14B . . 120.1(3)
F16B C16B C17B . . 120.6(3)
F16B C16B C15B . . 120.3(3)
C17B C16B C15B . . 119.1(3)
F17B C17B C18B . . 119.9(3)
F17B C17B C16B . . 121.1(3)
C18B C17B C16B . . 119.0(3)
F18B C18B C17B . . 116.5(3)
F18B C18B C13B . . 118.8(3)
C17B C18B C13B . . 124.7(3)
C6S C1S C2S . . 120.3(4)
C6S C1S C7S . . 118.4(4)
C2S C1S C7S . . 121.3(4)
C3S C2S C1S . . 118.5(5)
C3S C2S H2S . . 120.7
C1S C2S H2S . . 120.7
C4S C3S C2S . . 121.0(4)
C4S C3S H3S . . 119.5
C2S C3S H3S . . 119.5
C5S C4S C3S . . 120.2(5)
C5S C4S H4S . . 119.9
C3S C4S H4S . . 119.9
C4S C5S C6S . . 119.9(5)
C4S C5S H5S . . 120.1
C6S C5S H5S . . 120.1
C5S C6S C1S . . 120.1(4)
C5S C6S H6S . . 119.9
C1S C6S H6S . . 119.9
F7X C7S F7Z . . 106.1(3)
F7X C7S F7Y . . 106.1(3)
F7Z C7S F7Y . . 106.1(3)
F7X C7S C1S . . 114.0(4)
F7Z C7S C1S . . 112.0(4)
F7Y C7S C1S . . 112.1(3)
C1 N1 C6 . . 125.2(3)
C1 N1 C9 . . 118.5(3)
C6 N1 C9 . . 116.1(3)
C12 N2 C8 . . 118.4(3)
C12 N2 B1 . . 123.8(3)
C8 N2 B1 . . 116.8(3)
C13 N3 C18 . . 126.1(3)
C13 N3 C21 . . 117.2(2)
C18 N3 C21 . . 116.7(2)
C20 N4 C24 . . 118.8(3)
C20 N4 B2 . . 117.7(2)
C24 N4 B2 . . 122.7(2)

loop_
_geom_bond_atom_site_label_1
_geom_bond_atom_site_label_2
_geom_bond_site_symmetry_2
_geom_bond_distance
B1 C7A . 1.626(5)
B1 N2 . 1.637(4)
B1 C13A . 1.638(5)
B1 C1A . 1.646(5)
B2 C7B . 1.629(5)
B2 N4 . 1.631(4)
B2 C1B . 1.635(5)
B2 C13B . 1.640(5)
C1 O1 . 1.212(4)
C1 N1 . 1.406(4)
C1 C2 . 1.478(4)
C2 C3 . 1.372(4)
C2 C7 . 1.415(4)
C3 C4 2_655 1.408(4)
C3 H3 . 0.95
C4 C5 . 1.370(4)
C4 C3 2_655 1.408(4)
C4 H4 . 0.95
C5 C7 . 1.409(4)
C5 C6 . 1.483(4)
C6 O2 . 1.208(4)
C6 N1 . 1.423(4)
C7 C7 2_655 1.410(6)
C8 N2 . 1.350(4)
C8 C9 . 1.371(4)
C8 H8 . 0.95
C9 C10 . 1.388(4)
C9 N1 . 1.440(4)
C10 C11 . 1.385(4)
C10 H10 . 0.95
C11 C12 . 1.366(4)
C11 H11 . 0.95
C12 N2 . 1.346(4)
C12 H12 . 0.95
C13 O3 . 1.207(4)
C13 N3 . 1.411(4)
C13 C14 . 1.477(4)
C14 C15 . 1.374(4)
C14 C19 . 1.415(4)
C15 C16 2_766 1.396(4)
C15 H15 . 0.95
C16 C17 . 1.377(4)
C16 C15 2_766 1.397(4)
C16 H16 . 0.95
C17 C19 . 1.413(4)
C17 C18 . 1.480(4)
C18 O4 . 1.211(4)
C18 N3 . 1.415(4)
C19 C19 2_766 1.403(6)
C20 N4 . 1.345(4)
C20 C21 . 1.369(4)
C20 H20 . 0.95
C21 C22 . 1.382(4)
C21 N3 . 1.434(4)
C22 C23 . 1.383(4)
C22 H22 . 0.95
C23 C24 . 1.377(4)
C23 H23 . 0.95
C24 N4 . 1.347(4)
C24 H24 . 0.95
C1A C2A . 1.387(5)
C1A C6A . 1.399(5)
C2A F2A . 1.350(4)
C2A C3A . 1.377(5)
C3A F3A . 1.350(4)
C3A C4A . 1.358(5)
C4A F4A . 1.346(4)
C4A C5A . 1.379(5)
C5A F5A . 1.341(4)
C5A C6A . 1.370(5)
C6A F6A . 1.364(4)
C7A C8A . 1.389(5)
C7A C12A . 1.389(4)
C8A F8A . 1.359(4)
C8A C9A . 1.375(5)
C9A F9A . 1.347(4)
C9A C10A . 1.369(5)
C10A F10A . 1.337(4)
C10A C11A . 1.379(5)
C11A F11A . 1.341(4)
C11A C12A . 1.379(5)
C12A F12A . 1.361(4)
C13A C14A . 1.385(5)
C13A C18A . 1.386(5)
C14A F14A . 1.351(4)
C14A C15A . 1.376(5)
C15A F15A . 1.354(4)
C15A C16A . 1.360(6)
C16A F16A . 1.350(4)
C16A C17A . 1.373(6)
C17A F17A . 1.346(4)
C17A C18A . 1.378(5)
C18A F18A . 1.353(4)
C1B C2B . 1.381(5)
C1B C6B . 1.390(4)
C2B F2B . 1.356(4)
C2B C3B . 1.368(5)
C3B F3B . 1.344(4)
C3B C4B . 1.374(5)
C4B F4B . 1.340(4)
C4B C5B . 1.367(5)
C5B F5B . 1.345(4)
C5B C6B . 1.374(5)
C6B F6B . 1.360(4)
C7B C8B . 1.386(4)
C7B C12B . 1.390(4)
C8B F8B . 1.357(4)
C8B C9B . 1.380(5)
C9B F9B . 1.342(4)
C9B C10B . 1.379(5)
C10B F10B . 1.335(4)
C10B C11B . 1.369(5)
C11B F11B . 1.348(4)
C11B C12B . 1.372(5)
C12B F12B . 1.353(4)
C13B C14B . 1.380(4)
C13B C18B . 1.397(5)
C14B F14B . 1.360(4)
C14B C15B . 1.376(5)
C15B F15B . 1.352(4)
C15B C16B . 1.372(5)
C16B F16B . 1.344(4)
C16B C17B . 1.368(5)
C17B F17B . 1.344(4)
C17B C18B . 1.366(5)
C18B F18B . 1.357(4)
C1S C6S . 1.387(6)
C1S C2S . 1.390(6)
C1S C7S . 1.496(6)
C2S C3S . 1.380(7)
C2S H2S . 0.95
C3S C4S . 1.375(7)
C3S H3S . 0.95
C4S C5S . 1.371(6)
C4S H4S . 0.95
C5S C6S . 1.374(6)
C5S H5S . 0.95
C6S H6S . 0.95
C7S F7X . 1.340(5)
C7S F7Z . 1.343(4)
C7S F7Y . 1.346(4)
